data_1525574
loop_
_publ_author_name
'Ammundsen, B.'
'Steiner, R.'
'Desilvestro, J.'
'Groutso, T.'
'Hassell, D.'
'Regan, E.'
'Pickering, P.J.'
'Metson, J.B.'

_publ_section_title
;
 Formation and structural properties of layered Li Mn O2 cathode materials
;
_journal_name_full 'Electrochemical Society Proceedings'
_journal_page_first 57
_journal_page_last 67
_journal_volume 99
_journal_year 2000
_chemical_formula_sum 'Cr0.05 Li Mn0.95 O2'
_chemical_name_systematic 'Li (Cr0.05 Mn0.95) O2'
_space_group_IT_number 12
_symmetry_space_group_name_Hall '-C 2y'
_symmetry_space_group_name_H-M 'C 1 2/m 1'
_cell_angle_alpha 90
_cell_angle_beta 115.98
_cell_angle_gamma 90
_cell_formula_units_Z 2
_cell_length_a 5.431
_cell_length_b 2.807
_cell_length_c 5.385
_cell_volume 73.798
_citation_journal_id_ASTM PESODO
_cod_data_source_file Ammundsen_PESODO_2000_384.cif
_cod_data_source_block Cr0.05Li1Mn0.95O2
_cod_original_cell_volume 73.79756
_cod_original_formula_sum 'Cr0.05 Li1 Mn0.95 O2'
_cod_database_code 1525574

loop_
_symmetry_equiv_pos_as_xyz
x,y,z
-x,y,-z
-x,-y,-z
x,-y,z
x+1/2,y+1/2,z
-x+1/2,y+1/2,-z
-x+1/2,-y+1/2,-z
x+1/2,-y+1/2,z

loop_
_atom_site_label
_atom_site_type_symbol
_atom_site_fract_x
_atom_site_fract_y
_atom_site_fract_z
_atom_site_occupancy
_atom_site_U_iso_or_equiv
Li1 Li+1 0 0.5 0.5 1 0.0
O1 O-2 0.273 0 0.773 1 0.0
Cr1 Cr+3 0 0 0 0.05 0.0
Mn1 Mn+3 0 0 0 0.95 0.0
